data_1549131
loop_
_publ_author_name
'El-Hiti, Gamal A.'
'Abdel-Wahab, Bakr F.'
'Khidre, Rizk E.'
'Mostafa, Mohamed S.'
'Hegazy, Amany S.'
'Kariuki, Benson M.'

_publ_section_title
;
 4-(4-Bromophenyl)-2-(3-(4-bromophenyl)-5-{3-[5-methyl-1-(4-methylphenyl)-1<i>H</i>-1,2,3-triazol-4-yl]-1-phenyl-1<i>H</i>-pyrazol-4-yl}-4,5-dihydro-1<i>H</i>-pyrazol-1-yl)-1,3-thiazole
;
_journal_coeditor_code HB4219
_journal_issue 3
_journal_name_full IUCrData
_journal_page_first x180449
_journal_paper_doi 10.1107/S2414314618004492
_journal_volume 3
_journal_year 2018
_chemical_formula_iupac 'C37 H28 Br2 N8 S'
_chemical_formula_moiety 'C37 H28 Br2 N8 S'
_chemical_formula_sum 'C37 H28 Br2 N8 S'
_chemical_formula_weight 776.55
_chemical_name_systematic
4-(4-Bromophenyl)-2-(3-(4-bromophenyl)-5-{3-[5-methyl-1-(4-methylphenyl)-1<i>H</i>-1,2,3-triazol-4-yl]-1-phenyl-1<i>H</i>-pyrazol-4-yl}-4,5-dihydro-1<i>H</i>-pyrazol-1-yl)-1,3-thiazole
_space_group_crystal_system monoclinic
_space_group_IT_number 14
_space_group_name_Hall '-P 2yn'
_space_group_name_H-M_alt 'P 1 21/n 1'
_symmetry_space_group_name_Hall '-P 2yn'
_symmetry_space_group_name_H-M 'P 1 21/n 1'
_atom_sites_solution_hydrogens geom
_atom_sites_solution_primary direct
_audit_creation_method SHELXL-2018/1
_cell_angle_alpha 90
_cell_angle_beta 90.457(2)
_cell_angle_gamma 90
_cell_formula_units_Z 4
_cell_length_a 10.3624(2)
_cell_length_b 13.5082(3)
_cell_length_c 24.0262(6)
_cell_measurement_reflns_used 7424
_cell_measurement_temperature 293(2)
_cell_measurement_theta_max 74.0730
_cell_measurement_theta_min 3.6330
_cell_volume 3363.02(13)
_computing_cell_refinement
;
CrysAlis PRO (Rigaku OD, 2015)
;
_computing_data_collection
;
CrysAlis PRO (Rigaku OD, 2015)
;
_computing_data_reduction
;
CrysAlis PRO (Rigaku OD, 2015)
;
_computing_molecular_graphics
;
ORTEP-3 for Windows (Farrugia, 2012)
;
_computing_publication_material
;
WinGX (Farrugia, 2012) and <i>CHEMDRAW Ultra</i> (Cambridge Soft,
2001)
;
_computing_structure_refinement
;
SHELXL (Sheldrick, 2015)
;
_computing_structure_solution
;
SHELXS (Sheldrick, 2008)
;
_diffrn_ambient_temperature 293(2)
_diffrn_measured_fraction_theta_full 1.000
_diffrn_measured_fraction_theta_max 0.987
_diffrn_measurement_device_type 'Rigaku Oxford Diffraction SuperNova, Dual, Cu at zero, Atlas'
_diffrn_measurement_method '\w scans'
_diffrn_radiation_type CuK\a
_diffrn_radiation_wavelength 1.54184
_diffrn_reflns_av_R_equivalents 0.0372
_diffrn_reflns_limit_h_max 12
_diffrn_reflns_limit_h_min -11
_diffrn_reflns_limit_k_max 16
_diffrn_reflns_limit_k_min -16
_diffrn_reflns_limit_l_max 26
_diffrn_reflns_limit_l_min -29
_diffrn_reflns_number 24126
_diffrn_reflns_theta_full 67.684
_diffrn_reflns_theta_max 74.359
_diffrn_reflns_theta_min 3.680
_diffrn_standards_decay_% 0
_diffrn_standards_interval_count 0
_diffrn_standards_interval_time 0
_diffrn_standards_number 0
_exptl_absorpt_coefficient_mu 3.961
_exptl_absorpt_correction_T_max 0.995
_exptl_absorpt_correction_T_min 0.971
_exptl_absorpt_correction_type gaussian
_exptl_absorpt_process_details
;
(CrysAlisPro; Rigaku OD, 2015)
;
_exptl_crystal_colour colourless
_exptl_crystal_density_diffrn 1.534
_exptl_crystal_description needle
_exptl_crystal_F_000 1568
_exptl_crystal_size_max 0.236
_exptl_crystal_size_mid 0.088
_exptl_crystal_size_min 0.047
_refine_diff_density_max 1.057
_refine_diff_density_min -1.262
_refine_ls_extinction_method none
_refine_ls_goodness_of_fit_ref 1.045
_refine_ls_hydrogen_treatment constr
_refine_ls_matrix_type full
_refine_ls_number_parameters 435
_refine_ls_number_reflns 6772
_refine_ls_number_restraints 0
_refine_ls_restrained_S_all 1.045
_refine_ls_R_factor_all 0.0674
_refine_ls_R_factor_gt 0.0524
_refine_ls_shift/su_max 0.001
_refine_ls_shift/su_mean 0.000
_refine_ls_structure_factor_coef Fsqd
_refine_ls_weighting_details 'w=1/[\s^2^(Fo^2^)+(0.0831P)^2^+2.1716P] where P=(Fo^2^+2Fc^2^)/3'
_refine_ls_weighting_scheme calc
_refine_ls_wR_factor_gt 0.1461
_refine_ls_wR_factor_ref 0.1621
_reflns_number_gt 5247
_reflns_number_total 6772
_reflns_threshold_expression 'I > 2\s(I)'
_cod_data_source_file hb4219sup1.cif
_cod_data_source_block I
_cod_database_code 1549131
_shelx_space_group_comment
;
The symmetry employed for this shelxl refinement is uniquely defined
by the following loop, which should always be used as a source of
symmetry information in preference to the above space-group names.
They are only intended as comments.
;
_shelx_estimated_absorpt_t_min 0.455
_shelx_estimated_absorpt_t_max 0.836

loop_
_space_group_symop_operation_xyz
'x, y, z'
'-x+1/2, y+1/2, -z+1/2'
'-x, -y, -z'
'x-1/2, -y-1/2, z-1/2'

loop_
_atom_site_type_symbol
_atom_site_label
_atom_site_fract_x
_atom_site_fract_y
_atom_site_fract_z
_atom_site_U_iso_or_equiv
_atom_site_adp_type
_atom_site_calc_flag
_atom_site_occupancy
C C1 0.6973(4) 0.3731(3) 0.28057(17) 0.0651(9) Uani d 1
C C2 0.6176(4) 0.3335(3) 0.31946(17) 0.0641(9) Uani d 1
H H2 0.625004 0.267133 0.329169 0.077 Uiso calc 1
C C3 0.5256(3) 0.3922(2) 0.34446(16) 0.0603(8) Uani d 1
H H3 0.471807 0.365079 0.371241 0.072 Uiso calc 1
C C4 0.5127(3) 0.4917(2) 0.32994(14) 0.0508(7) Uani d 1
C C5 0.5965(4) 0.5294(3) 0.29070(16) 0.0637(9) Uani d 1
H H5 0.589857 0.595704 0.280653 0.076 Uiso calc 1
C C6 0.6894(4) 0.4714(3) 0.26610(18) 0.0719(10) Uani d 1
H H6 0.745692 0.498252 0.240208 0.086 Uiso calc 1
C C7 0.4122(3) 0.5552(2) 0.35431(13) 0.0506(7) Uani d 1
C C8 0.3420(3) 0.5346(3) 0.40002(15) 0.0610(8) Uani d 1
H H8 0.350841 0.477459 0.421294 0.073 Uiso calc 1
C C9 0.2914(3) 0.6884(2) 0.35436(13) 0.0508(7) Uani d 1
C C10 0.2794(3) 0.8355(2) 0.28957(12) 0.0511(7) Uani d 1
H H10 0.371431 0.850916 0.293508 0.061 Uiso calc 1
C C11 0.1968(4) 0.9295(2) 0.29769(14) 0.0572(8) Uani d 1
H H11A 0.250633 0.987460 0.303169 0.069 Uiso calc 1
H H11B 0.139881 0.940552 0.266035 0.069 Uiso calc 1
C C12 0.1214(3) 0.9060(2) 0.34918(13) 0.0494(7) Uani d 1
C C13 0.0284(3) 0.9733(2) 0.37463(13) 0.0511(7) Uani d 1
C C14 0.0054(4) 1.0665(3) 0.35213(15) 0.0623(8) Uani d 1
H H14 0.049303 1.085800 0.320319 0.075 Uiso calc 1
C C15 -0.0819(4) 1.1312(3) 0.37621(17) 0.0666(9) Uani d 1
H H15 -0.097030 1.193332 0.360759 0.080 Uiso calc 1
C C16 -0.1455(4) 1.1017(3) 0.42334(17) 0.0640(9) Uani d 1
C C17 -0.1242(4) 1.0100(3) 0.44684(19) 0.0750(11) Uani d 1
H H17 -0.168056 0.991438 0.478790 0.090 Uiso calc 1
C C18 -0.0376(4) 0.9463(3) 0.42278(18) 0.0697(10) Uani d 1
H H18 -0.022776 0.884545 0.438717 0.084 Uiso calc 1
C C19 0.2525(3) 0.7858(2) 0.23482(12) 0.0464(6) Uani d 1
C C20 0.1731(3) 0.7073(2) 0.22478(13) 0.0489(7) Uani d 1
H H20 0.127363 0.671684 0.251249 0.059 Uiso calc 1
C C21 0.2988(3) 0.8134(2) 0.18174(13) 0.0467(6) Uani d 1
C C22 0.1075(3) 0.6137(2) 0.13990(13) 0.0499(7) Uani d 1
C C23 0.0020(4) 0.5679(3) 0.16363(14) 0.0592(8) Uani d 1
H H23 -0.029384 0.589652 0.197666 0.071 Uiso calc 1
C C24 -0.0560(4) 0.4900(3) 0.13649(18) 0.0737(10) Uani d 1
H H24 -0.126517 0.458539 0.152406 0.088 Uiso calc 1
C C25 -0.0108(5) 0.4585(3) 0.0863(2) 0.0858(13) Uani d 1
H H25 -0.050553 0.405750 0.068145 0.103 Uiso calc 1
C C26 0.0935(5) 0.5048(4) 0.06260(18) 0.0814(12) Uani d 1
H H26 0.123955 0.483029 0.028413 0.098 Uiso calc 1
C C27 0.1535(4) 0.5832(3) 0.08898(15) 0.0629(8) Uani d 1
H H27 0.223532 0.614806 0.072782 0.075 Uiso calc 1
C C28 0.3889(3) 0.8933(2) 0.16866(13) 0.0484(6) Uani d 1
C C29 0.4572(3) 0.9133(2) 0.12084(13) 0.0478(6) Uani d 1
C C30 0.4513(4) 0.8675(3) 0.06460(14) 0.0604(8) Uani d 1
H H30A 0.450006 0.918545 0.036809 0.091 Uiso calc 1
H H30B 0.374530 0.828110 0.061299 0.091 Uiso calc 1
H H30C 0.525694 0.826229 0.059384 0.091 Uiso calc 1
C C31 0.6254(3) 1.0440(2) 0.10339(13) 0.0491(7) Uani d 1
C C32 0.6289(4) 1.1467(3) 0.10291(18) 0.0670(9) Uani d 1
H H32 0.566534 1.183148 0.121488 0.080 Uiso calc 1
C C33 0.7265(4) 1.1939(3) 0.07445(19) 0.0688(10) Uani d 1
H H33 0.729841 1.262673 0.074715 0.083 Uiso calc 1
C C34 0.8197(3) 1.1416(3) 0.04547(15) 0.0561(7) Uani d 1
C C35 0.8135(3) 1.0398(3) 0.04709(14) 0.0549(7) Uani d 1
H H35 0.875406 1.003122 0.028335 0.066 Uiso calc 1
C C36 0.7179(3) 0.9905(2) 0.07575(14) 0.0535(7) Uani d 1
H H36 0.716152 0.921723 0.076350 0.064 Uiso calc 1
C C37 0.9254(4) 1.1942(3) 0.0147(2) 0.0761(11) Uani d 1
H H37A 0.959317 1.151361 -0.013472 0.114 Uiso calc 1
H H37B 0.993050 1.211934 0.040364 0.114 Uiso calc 1
H H37C 0.891225 1.253011 -0.002358 0.114 Uiso calc 1
N N1 0.3837(3) 0.6446(2) 0.32804(11) 0.0524(6) Uani d 1
N N2 0.2349(3) 0.7741(2) 0.33681(11) 0.0565(6) Uani d 1
N N3 0.1453(3) 0.8199(2) 0.36979(11) 0.0523(6) Uani d 1
N N4 0.1729(3) 0.69057(18) 0.16912(11) 0.0493(6) Uani d 1
N N5 0.2502(3) 0.75534(19) 0.14154(10) 0.0494(6) Uani d 1
N N6 0.4192(3) 0.9628(2) 0.20785(12) 0.0593(7) Uani d 1
N N7 0.5043(3) 1.0237(2) 0.18751(12) 0.0601(7) Uani d 1
N N8 0.5289(3) 0.9938(2) 0.13477(11) 0.0512(6) Uani d 1
S S1 0.23386(9) 0.62837(7) 0.41369(4) 0.0613(2) Uani d 1
Br Br1 0.82136(6) 0.29156(4) 0.24450(3) 0.1019(2) Uani d 1
Br Br2 -0.26346(5) 1.19038(3) 0.45748(3) 0.0937(2) Uani d 1

loop_
_atom_site_aniso_label
_atom_site_aniso_U_11
_atom_site_aniso_U_22
_atom_site_aniso_U_33
_atom_site_aniso_U_12
_atom_site_aniso_U_13
_atom_site_aniso_U_23
C1 0.071(2) 0.0499(18) 0.074(2) 0.0077(16) 0.0066(18) -0.0076(16)
C2 0.072(2) 0.0374(15) 0.083(2) -0.0004(15) 0.0010(18) 0.0030(16)
C3 0.0609(19) 0.0454(17) 0.075(2) -0.0050(14) 0.0041(16) 0.0091(15)
C4 0.0540(16) 0.0436(15) 0.0548(17) -0.0027(13) -0.0007(13) -0.0002(13)
C5 0.074(2) 0.0402(16) 0.077(2) 0.0030(15) 0.0170(18) 0.0095(15)
C6 0.079(2) 0.054(2) 0.083(3) 0.0086(17) 0.025(2) 0.0130(18)
C7 0.0528(16) 0.0455(15) 0.0534(16) -0.0032(13) -0.0014(13) 0.0021(13)
C8 0.0598(19) 0.059(2) 0.064(2) 0.0047(15) 0.0045(15) 0.0129(16)
C9 0.0573(17) 0.0481(16) 0.0471(16) -0.0010(13) 0.0006(13) 0.0000(13)
C10 0.0636(18) 0.0440(15) 0.0458(15) -0.0014(13) 0.0064(13) -0.0039(12)
C11 0.072(2) 0.0435(16) 0.0559(18) 0.0006(14) 0.0141(15) -0.0061(13)
C12 0.0506(15) 0.0467(16) 0.0511(16) -0.0027(13) 0.0030(12) -0.0041(13)
C13 0.0513(16) 0.0478(16) 0.0543(16) -0.0018(13) 0.0050(13) -0.0036(13)
C14 0.079(2) 0.0512(18) 0.0568(18) 0.0013(16) 0.0120(16) -0.0010(15)
C15 0.083(2) 0.0461(18) 0.071(2) 0.0080(16) 0.0106(19) 0.0006(16)
C16 0.062(2) 0.0521(18) 0.078(2) 0.0020(15) 0.0119(17) -0.0082(17)
C17 0.073(2) 0.067(2) 0.085(3) 0.0066(19) 0.033(2) 0.009(2)
C18 0.071(2) 0.056(2) 0.083(2) 0.0093(17) 0.0233(19) 0.0087(18)
C19 0.0507(15) 0.0411(14) 0.0474(15) 0.0025(12) 0.0070(12) -0.0024(12)
C20 0.0580(17) 0.0432(15) 0.0456(15) -0.0022(12) 0.0091(12) 0.0002(12)
C21 0.0478(15) 0.0416(15) 0.0508(15) 0.0018(11) 0.0078(12) -0.0006(12)
C22 0.0572(17) 0.0418(15) 0.0508(16) -0.0011(12) -0.0001(13) -0.0023(12)
C23 0.072(2) 0.0521(18) 0.0542(18) -0.0113(15) 0.0042(15) -0.0009(14)
C24 0.086(3) 0.061(2) 0.075(2) -0.0232(19) 0.004(2) 0.0020(18)
C25 0.101(3) 0.069(3) 0.087(3) -0.024(2) 0.000(2) -0.026(2)
C26 0.092(3) 0.083(3) 0.069(2) -0.009(2) 0.011(2) -0.031(2)
C27 0.064(2) 0.066(2) 0.0593(19) -0.0034(16) 0.0058(15) -0.0120(16)
C28 0.0496(15) 0.0463(15) 0.0494(15) -0.0028(12) 0.0071(12) -0.0029(12)
C29 0.0485(15) 0.0430(15) 0.0521(16) -0.0023(12) 0.0059(12) -0.0021(12)
C30 0.067(2) 0.062(2) 0.0517(17) -0.0124(16) 0.0086(15) -0.0056(15)
C31 0.0498(15) 0.0452(15) 0.0525(16) -0.0047(12) 0.0049(12) -0.0005(13)
C32 0.062(2) 0.0477(18) 0.092(3) -0.0034(15) 0.0217(18) -0.0099(17)
C33 0.068(2) 0.0410(17) 0.098(3) -0.0050(15) 0.017(2) -0.0012(17)
C34 0.0547(17) 0.0520(18) 0.0618(19) -0.0070(14) 0.0046(14) 0.0020(14)
C35 0.0553(17) 0.0521(17) 0.0575(18) 0.0020(14) 0.0112(14) 0.0009(14)
C36 0.0575(17) 0.0427(15) 0.0603(18) 0.0027(13) 0.0053(14) 0.0034(13)
C37 0.071(2) 0.059(2) 0.099(3) -0.0102(17) 0.023(2) 0.009(2)
N1 0.0606(15) 0.0463(14) 0.0505(14) 0.0031(11) 0.0052(11) 0.0009(11)
N2 0.0691(16) 0.0521(15) 0.0485(14) 0.0103(13) 0.0123(12) 0.0019(12)
N3 0.0565(14) 0.0516(14) 0.0490(13) 0.0035(11) 0.0101(11) -0.0008(11)
N4 0.0582(14) 0.0416(13) 0.0480(13) -0.0037(10) 0.0057(11) -0.0017(10)
N5 0.0551(14) 0.0455(13) 0.0478(13) -0.0040(11) 0.0101(11) -0.0017(11)
N6 0.0642(16) 0.0563(16) 0.0576(15) -0.0105(13) 0.0155(13) -0.0111(13)
N7 0.0653(16) 0.0559(16) 0.0593(16) -0.0120(13) 0.0146(13) -0.0115(13)
N8 0.0531(14) 0.0477(14) 0.0529(14) -0.0059(11) 0.0082(11) -0.0039(11)
S1 0.0628(5) 0.0643(5) 0.0571(5) 0.0053(4) 0.0110(4) 0.0088(4)
Br1 0.1222(5) 0.0676(3) 0.1165(4) 0.0333(3) 0.0368(3) 0.0011(3)
Br2 0.1003(4) 0.0578(3) 0.1239(4) 0.0151(2) 0.0496(3) -0.0028(2)

loop_
_atom_type_symbol
_atom_type_description
_atom_type_scat_dispersion_real
_atom_type_scat_dispersion_imag
_atom_type_scat_source
C C 0.0181 0.0091 'International Tables Vol C Tables 4.2.6.8 and 6.1.1.4'
H H 0.0000 0.0000 'International Tables Vol C Tables 4.2.6.8 and 6.1.1.4'
N N 0.0311 0.0180 'International Tables Vol C Tables 4.2.6.8 and 6.1.1.4'
Br Br -0.6763 1.2805 'International Tables Vol C Tables 4.2.6.8 and 6.1.1.4'
S S 0.3331 0.5567 'International Tables Vol C Tables 4.2.6.8 and 6.1.1.4'

loop_
_geom_angle_atom_site_label_1
_geom_angle_atom_site_label_2
_geom_angle_atom_site_label_3
_geom_angle
C2 C1 C6 121.1(3)
C2 C1 Br1 120.1(3)
C6 C1 Br1 118.8(3)
C1 C2 C3 119.9(3)
C1 C2 H2 120.0
C3 C2 H2 120.0
C2 C3 C4 120.6(3)
C2 C3 H3 119.7
C4 C3 H3 119.7
C5 C4 C3 117.8(3)
C5 C4 C7 120.3(3)
C3 C4 C7 121.9(3)
C6 C5 C4 121.8(3)
C6 C5 H5 119.1
C4 C5 H5 119.1
C1 C6 C5 118.8(4)
C1 C6 H6 120.6
C5 C6 H6 120.6
C8 C7 N1 115.6(3)
C8 C7 C4 126.1(3)
N1 C7 C4 118.2(3)
C7 C8 S1 111.0(3)
C7 C8 H8 124.5
S1 C8 H8 124.5
N1 C9 N2 123.7(3)
N1 C9 S1 116.4(2)
N2 C9 S1 119.9(2)
N2 C10 C19 111.3(3)
N2 C10 C11 100.8(2)
C19 C10 C11 112.3(3)
N2 C10 H10 110.7
C19 C10 H10 110.7
C11 C10 H10 110.7
C12 C11 C10 102.8(3)
C12 C11 H11A 111.2
C10 C11 H11A 111.2
C12 C11 H11B 111.2
C10 C11 H11B 111.2
H11A C11 H11B 109.1
N3 C12 C13 121.8(3)
N3 C12 C11 114.1(3)
C13 C12 C11 124.1(3)
C14 C13 C18 118.4(3)
C14 C13 C12 120.8(3)
C18 C13 C12 120.8(3)
C15 C14 C13 121.3(3)
C15 C14 H14 119.4
C13 C14 H14 119.4
C16 C15 C14 118.6(3)
C16 C15 H15 120.7
C14 C15 H15 120.7
C15 C16 C17 121.5(3)
C15 C16 Br2 119.1(3)
C17 C16 Br2 119.4(3)
C18 C17 C16 119.6(4)
C18 C17 H17 120.2
C16 C17 H17 120.2
C17 C18 C13 120.7(4)
C17 C18 H18 119.7
C13 C18 H18 119.7
C20 C19 C21 104.7(3)
C20 C19 C10 127.6(3)
C21 C19 C10 127.6(3)
N4 C20 C19 107.5(3)
N4 C20 H20 126.3
C19 C20 H20 126.3
N5 C21 C19 111.5(3)
N5 C21 C28 120.9(3)
C19 C21 C28 127.5(3)
C27 C22 C23 120.8(3)
C27 C22 N4 119.3(3)
C23 C22 N4 119.9(3)
C24 C23 C22 119.4(3)
C24 C23 H23 120.3
C22 C23 H23 120.3
C25 C24 C23 120.4(4)
C25 C24 H24 119.8
C23 C24 H24 119.8
C24 C25 C26 120.0(4)
C24 C25 H25 120.0
C26 C25 H25 120.0
C25 C26 C27 120.7(4)
C25 C26 H26 119.6
C27 C26 H26 119.6
C26 C27 C22 118.6(4)
C26 C27 H27 120.7
C22 C27 H27 120.7
N6 C28 C29 108.8(3)
N6 C28 C21 120.2(3)
C29 C28 C21 130.9(3)
N8 C29 C28 103.6(3)
N8 C29 C30 125.1(3)
C28 C29 C30 131.1(3)
C29 C30 H30A 109.5
C29 C30 H30B 109.5
H30A C30 H30B 109.5
C29 C30 H30C 109.5
H30A C30 H30C 109.5
H30B C30 H30C 109.5
C36 C31 C32 120.1(3)
C36 C31 N8 120.0(3)
C32 C31 N8 119.8(3)
C33 C32 C31 119.0(3)
C33 C32 H32 120.5
C31 C32 H32 120.5
C32 C33 C34 121.9(3)
C32 C33 H33 119.1
C34 C33 H33 119.1
C35 C34 C33 117.4(3)
C35 C34 C37 121.3(3)
C33 C34 C37 121.2(3)
C34 C35 C36 121.9(3)
C34 C35 H35 119.0
C36 C35 H35 119.0
C31 C36 C35 119.6(3)
C31 C36 H36 120.2
C35 C36 H36 120.2
C34 C37 H37A 109.5
C34 C37 H37B 109.5
H37A C37 H37B 109.5
C34 C37 H37C 109.5
H37A C37 H37C 109.5
H37B C37 H37C 109.5
C9 N1 C7 109.3(3)
C9 N2 N3 119.7(3)
C9 N2 C10 125.2(3)
N3 N2 C10 113.9(3)
C12 N3 N2 108.3(3)
C20 N4 N5 112.1(2)
C20 N4 C22 127.2(3)
N5 N4 C22 120.6(3)
C21 N5 N4 104.1(2)
N7 N6 C28 109.2(3)
N6 N7 N8 107.1(3)
N7 N8 C29 111.3(3)
N7 N8 C31 119.3(3)
C29 N8 C31 129.4(3)
C8 S1 C9 87.66(16)

loop_
_geom_bond_atom_site_label_1
_geom_bond_atom_site_label_2
_geom_bond_distance
C1 C2 1.361(6)
C1 C6 1.376(5)
C1 Br1 1.906(4)
C2 C3 1.380(5)
C2 H2 0.9300
C3 C4 1.395(5)
C3 H3 0.9300
C4 C5 1.384(5)
C4 C7 1.474(5)
C5 C6 1.378(5)
C5 H5 0.9300
C6 H6 0.9300
C7 C8 1.351(5)
C7 N1 1.394(4)
C8 S1 1.725(4)
C8 H8 0.9300
C9 N1 1.294(4)
C9 N2 1.362(4)
C9 S1 1.749(3)
C10 N2 1.482(4)
C10 C19 1.501(4)
C10 C11 1.545(4)
C10 H10 0.9800
C11 C12 1.503(4)
C11 H11A 0.9700
C11 H11B 0.9700
C12 N3 1.286(4)
C12 C13 1.462(4)
C13 C14 1.390(5)
C13 C18 1.397(5)
C14 C15 1.388(5)
C14 H14 0.9300
C15 C16 1.374(5)
C15 H15 0.9300
C16 C17 1.378(6)
C16 Br2 1.902(4)
C17 C18 1.374(5)
C17 H17 0.9300
C18 H18 0.9300
C19 C20 1.363(4)
C19 C21 1.416(4)
C20 N4 1.356(4)
C20 H20 0.9300
C21 N5 1.339(4)
C21 C28 1.463(4)
C22 C27 1.380(5)
C22 C23 1.383(5)
C22 N4 1.422(4)
C23 C24 1.374(5)
C23 H23 0.9300
C24 C25 1.365(6)
C24 H24 0.9300
C25 C26 1.377(6)
C25 H25 0.9300
C26 C27 1.379(5)
C26 H26 0.9300
C27 H27 0.9300
C28 N6 1.365(4)
C28 C29 1.381(4)
C29 N8 1.358(4)
C29 C30 1.487(4)
C30 H30A 0.9600
C30 H30B 0.9600
C30 H30C 0.9600
C31 C36 1.376(4)
C31 C32 1.387(5)
C31 N8 1.428(4)
C32 C33 1.381(5)
C32 H32 0.9300
C33 C34 1.388(5)
C33 H33 0.9300
C34 C35 1.377(5)
C34 C37 1.505(5)
C35 C36 1.381(5)
C35 H35 0.9300
C36 H36 0.9300
C37 H37A 0.9600
C37 H37B 0.9600
C37 H37C 0.9600
N2 N3 1.373(4)
N4 N5 1.362(4)
N6 N7 1.304(4)
N7 N8 1.356(4)

loop_
_geom_hbond_atom_site_label_D
_geom_hbond_atom_site_label_H
_geom_hbond_atom_site_label_A
_geom_hbond_site_symmetry_A
_geom_hbond_distance_DH
_geom_hbond_distance_HA
_geom_hbond_distance_DA
_geom_hbond_angle_DHA
_geom_hbond_publ_flag
C5 H5 Br1 2_655 0.93 2.87 3.741(3) 157 yes

_cod_database_fobs_code 1549131
